data_4132226
loop_
_publ_author_name
'Saha, Subhankar'
'Desiraju, Gautam R.'

_publ_section_title
;
 Acid&#x00B7;&#x00B7;&#x00B7;Amide Supramolecular Synthon in Cocrystals:
 From Spectroscopic Detection to Property Engineering.
;
_journal_issue 20
_journal_name_full 'Journal of the American Chemical Society'
_journal_page_first 6361
_journal_page_last 6373
_journal_paper_doi 10.1021/jacs.8b02435
_journal_volume 140
_journal_year 2018
_chemical_formula_sum 'C14 H12 N2 O6'
_chemical_formula_weight 304.26
_space_group_crystal_system triclinic
_space_group_IT_number 2
_space_group_name_Hall '-P 1'
_space_group_name_H-M_alt 'P -1'
_atom_sites_solution_hydrogens geom
_audit_creation_method SHELXL-2014
_cell_angle_alpha 88.57(2)
_cell_angle_beta 84.457(18)
_cell_angle_gamma 82.348(19)
_cell_formula_units_Z 2
_cell_length_a 6.451(4)
_cell_length_b 6.728(5)
_cell_length_c 15.300(10)
_cell_measurement_reflns_used 2418
_cell_measurement_temperature 150(2)
_cell_measurement_theta_max 33.7
_cell_measurement_theta_min 3.1
_cell_volume 655.0(8)
_computing_cell_refinement
;
CrystalClear-SM Expert 2.0 rc14 (Rigaku, 2009)
;
_computing_data_collection
;
CrystalClear-SM Expert 2.0 rc14 (Rigaku, 2009)
;
_computing_data_reduction
;
CrystalClear-SM Expert 2.0 rc14 (Rigaku, 2009)
;
_computing_structure_refinement 'SHELXL-14 (Sheldrick, 2014)'
_computing_structure_solution 'SHELXL-14 (Sheldrick, 2014)'
_diffrn_ambient_temperature 150(2)
_diffrn_detector_area_resol_mean 13.6612
_diffrn_measured_fraction_theta_full 0.994
_diffrn_measured_fraction_theta_max 0.994
_diffrn_measurement_device
;
XtaLABmini: Fixed Chi 2 circle
;
_diffrn_measurement_device_type
;
Rigaku Mercury375R (2x2 bin mode)
;
_diffrn_measurement_method 'profile data from \w-scans'
_diffrn_radiation_type MoK\a
_diffrn_radiation_wavelength 0.71073
_diffrn_reflns_av_R_equivalents 0.0381
_diffrn_reflns_av_unetI/netI 0.0345
_diffrn_reflns_Laue_measured_fraction_full 0.994
_diffrn_reflns_Laue_measured_fraction_max 0.994
_diffrn_reflns_limit_h_max 7
_diffrn_reflns_limit_h_min -7
_diffrn_reflns_limit_k_max 8
_diffrn_reflns_limit_k_min -8
_diffrn_reflns_limit_l_max 18
_diffrn_reflns_limit_l_min -18
_diffrn_reflns_number 6132
_diffrn_reflns_point_group_measured_fraction_full 0.994
_diffrn_reflns_point_group_measured_fraction_max 0.994
_diffrn_reflns_theta_full 25.242
_diffrn_reflns_theta_max 25.989
_diffrn_reflns_theta_min 1.337
_exptl_absorpt_coefficient_mu 0.123
_exptl_absorpt_correction_T_max 1.000
_exptl_absorpt_correction_T_min 0.855
_exptl_absorpt_correction_type multi-scan
_exptl_absorpt_process_details 'Jacobson, R. (1998) Private communication'
_exptl_crystal_colour Colourless
_exptl_crystal_density_diffrn 1.543
_exptl_crystal_description Block
_exptl_crystal_F_000 316
_exptl_crystal_size_max 0.190
_exptl_crystal_size_mid 0.190
_exptl_crystal_size_min 0.180
_refine_diff_density_max 0.278
_refine_diff_density_min -0.249
_refine_diff_density_rms 0.057
_refine_ls_extinction_method none
_refine_ls_goodness_of_fit_ref 1.096
_refine_ls_hydrogen_treatment constr
_refine_ls_matrix_type full
_refine_ls_number_parameters 199
_refine_ls_number_reflns 2553
_refine_ls_number_restraints 0
_refine_ls_restrained_S_all 1.096
_refine_ls_R_factor_all 0.0455
_refine_ls_R_factor_gt 0.0407
_refine_ls_shift/su_max 0.004
_refine_ls_shift/su_mean 0.001
_refine_ls_structure_factor_coef Fsqd
_refine_ls_weighting_details 'w=1/[\s^2^(Fo^2^)+(0.0765P)^2^+0.1651P] where P=(Fo^2^+2Fc^2^)/3'
_refine_ls_weighting_scheme calc
_refine_ls_wR_factor_gt 0.1190
_refine_ls_wR_factor_ref 0.1308
_reflns_Friedel_coverage 0.000
_reflns_number_gt 2304
_reflns_number_total 2553
_reflns_threshold_expression 'I > 2\s(I)'
_cod_data_source_file ja8b02435_si_004.cif
_cod_data_source_block 5E
_cod_database_code 4132226
_shelx_space_group_comment
;
The symmetry employed for this shelxl refinement is uniquely defined
by the following loop, which should always be used as a source of
symmetry information in preference to the above space-group names.
They are only intended as comments.
;
_shelx_estimated_absorpt_t_min 0.977
_shelx_estimated_absorpt_t_max 0.978
_shelxl_version_number 2014-3

loop_
_space_group_symop_operation_xyz
'x, y, z'
'-x, -y, -z'

loop_
_atom_site_label
_atom_site_type_symbol
_atom_site_fract_x
_atom_site_fract_y
_atom_site_fract_z
_atom_site_U_iso_or_equiv
_atom_site_adp_type
_atom_site_occupancy
_atom_site_site_symmetry_order
_atom_site_calc_flag
_atom_site_refinement_flags_posn
_atom_site_refinement_flags_adp
C003 C 0.3739(2) 0.5756(2) 0.10710(9) 0.0209(3) Uani 1 1 d . .
C005 C -0.1290(2) -0.2107(2) 0.37615(9) 0.0183(3) Uani 1 1 d . .
C006 C 0.0842(2) -0.2743(2) 0.52347(9) 0.0191(3) Uani 1 1 d . .
C010 C -0.2539(2) -0.1715(2) 0.29820(10) 0.0200(3) Uani 1 1 d . .
C012 C 0.0854(2) -0.2808(2) 0.36767(9) 0.0199(3) Uani 1 1 d . .
H012 H 0.1570 -0.3072 0.3111 0.024 Uiso 1 1 calc R U
C013 C 0.2949(2) 0.2098(2) 0.18347(9) 0.0198(3) Uani 1 1 d . .
C014 C -0.1298(2) -0.2105(2) 0.53448(10) 0.0210(3) Uani 1 1 d . .
H014 H -0.2016 -0.1894 0.5913 0.025 Uiso 1 1 calc R U
C015 C 0.1887(2) 0.4980(2) 0.09477(10) 0.0236(3) Uani 1 1 d . .
H015 H 0.0890 0.5708 0.0602 0.028 Uiso 1 1 calc R U
C016 C 0.4775(2) 0.2890(2) 0.19819(10) 0.0224(3) Uani 1 1 d . .
H016 H 0.5747 0.2188 0.2346 0.027 Uiso 1 1 calc R U
C017 C 0.1940(2) -0.3119(2) 0.44174(10) 0.0196(3) Uani 1 1 d . .
H017 H 0.3404 -0.3578 0.4367 0.024 Uiso 1 1 calc R U
C019 C -0.2356(2) -0.1785(2) 0.45949(10) 0.0202(3) Uani 1 1 d . .
H019 H -0.3823 -0.1341 0.4649 0.024 Uiso 1 1 calc R U
C020 C 0.5165(2) 0.4697(2) 0.15962(10) 0.0228(3) Uani 1 1 d . .
H020 H 0.6419 0.5224 0.1690 0.027 Uiso 1 1 calc R U
C021 C 0.1491(2) 0.3162(2) 0.13233(10) 0.0238(3) Uani 1 1 d . .
H021 H 0.0232 0.2639 0.1233 0.029 Uiso 1 1 calc R U
C022 C 0.4249(2) 0.7642(2) 0.06381(9) 0.0217(3) Uani 1 1 d . .
N1 N 0.2006(2) -0.30352(18) 0.60187(8) 0.0222(3) Uani 1 1 d . .
N2 N -0.1493(2) -0.1459(2) 0.22046(8) 0.0248(3) Uani 1 1 d . .
H2A H -0.2176 -0.1233 0.1734 0.030 Uiso 1 1 calc R U
H2B H -0.0116 -0.1515 0.2160 0.030 Uiso 1 1 calc R U
O1 O 0.59207(17) 0.83029(15) 0.06991(7) 0.0248(3) Uani 1 1 d . .
O2 O 0.27850(18) 0.85555(17) 0.01698(7) 0.0288(3) Uani 1 1 d . .
H2 H 0.3180 0.9611 -0.0055 0.043 Uiso 1 1 calc R U
O3 O 0.25443(16) 0.02935(16) 0.21735(7) 0.0232(3) Uani 1 1 d . .
H3 H 0.3529 -0.0198 0.2466 0.035 Uiso 1 1 calc R U
O4 O 0.39307(17) -0.3317(2) 0.59084(8) 0.0349(3) Uani 1 1 d . .
O5 O 0.10129(19) -0.2971(2) 0.67383(7) 0.0348(3) Uani 1 1 d . .
O6 O -0.44753(16) -0.16508(17) 0.30822(7) 0.0262(3) Uani 1 1 d . .

loop_
_atom_site_aniso_label
_atom_site_aniso_U_11
_atom_site_aniso_U_22
_atom_site_aniso_U_33
_atom_site_aniso_U_23
_atom_site_aniso_U_13
_atom_site_aniso_U_12
C003 0.0241(8) 0.0208(7) 0.0178(7) -0.0010(6) -0.0011(6) -0.0031(6)
C005 0.0182(7) 0.0141(6) 0.0233(7) 0.0024(5) -0.0031(6) -0.0044(5)
C006 0.0203(7) 0.0159(7) 0.0224(7) 0.0016(5) -0.0052(6) -0.0058(5)
C010 0.0195(7) 0.0163(7) 0.0253(7) 0.0007(6) -0.0048(6) -0.0041(5)
C012 0.0191(7) 0.0188(7) 0.0220(7) 0.0015(5) -0.0001(5) -0.0047(5)
C013 0.0203(7) 0.0201(7) 0.0184(7) -0.0004(5) 0.0011(5) -0.0028(6)
C014 0.0222(8) 0.0179(7) 0.0230(7) -0.0010(5) 0.0006(6) -0.0049(6)
C015 0.0242(8) 0.0248(8) 0.0221(7) 0.0026(6) -0.0066(6) -0.0014(6)
C016 0.0228(7) 0.0218(7) 0.0234(7) 0.0018(6) -0.0074(6) -0.0026(6)
C017 0.0166(7) 0.0168(7) 0.0259(7) 0.0018(5) -0.0030(6) -0.0031(5)
C019 0.0166(7) 0.0171(7) 0.0268(7) -0.0002(5) -0.0010(6) -0.0023(5)
C020 0.0224(7) 0.0223(7) 0.0253(8) -0.0004(6) -0.0053(6) -0.0067(6)
C021 0.0190(7) 0.0275(8) 0.0262(8) 0.0027(6) -0.0049(6) -0.0060(6)
C022 0.0266(8) 0.0213(7) 0.0174(7) -0.0012(6) -0.0036(6) -0.0033(6)
N1 0.0247(7) 0.0201(6) 0.0229(6) 0.0008(5) -0.0047(5) -0.0055(5)
N2 0.0204(6) 0.0335(7) 0.0215(6) 0.0030(5) -0.0058(5) -0.0047(5)
O1 0.0278(6) 0.0243(6) 0.0239(6) 0.0041(4) -0.0055(4) -0.0082(4)
O2 0.0338(6) 0.0248(6) 0.0308(6) 0.0099(5) -0.0129(5) -0.0091(5)
O3 0.0185(5) 0.0231(5) 0.0289(6) 0.0078(4) -0.0056(4) -0.0050(4)
O4 0.0206(6) 0.0542(8) 0.0305(6) 0.0024(6) -0.0076(5) -0.0034(5)
O5 0.0321(7) 0.0515(8) 0.0204(6) -0.0017(5) -0.0018(5) -0.0044(6)
O6 0.0180(6) 0.0326(6) 0.0288(6) 0.0081(5) -0.0058(4) -0.0051(4)

loop_
_atom_type_symbol
_atom_type_description
_atom_type_scat_dispersion_real
_atom_type_scat_dispersion_imag
_atom_type_scat_source
C C 0.0033 0.0016 'International Tables Vol C Tables 4.2.6.8 and 6.1.1.4'
H H 0.0000 0.0000 'International Tables Vol C Tables 4.2.6.8 and 6.1.1.4'
N N 0.0061 0.0033 'International Tables Vol C Tables 4.2.6.8 and 6.1.1.4'
O O 0.0106 0.0060 'International Tables Vol C Tables 4.2.6.8 and 6.1.1.4'

loop_
_geom_angle_atom_site_label_1
_geom_angle_atom_site_label_2
_geom_angle_atom_site_label_3
_geom_angle
C020 C003 C015 119.09(14)
C020 C003 C022 119.25(14)
C015 C003 C022 121.63(14)
C012 C005 C019 119.93(13)
C012 C005 C010 122.35(13)
C019 C005 C010 117.71(13)
C014 C006 C017 122.96(14)
C014 C006 N1 118.58(14)
C017 C006 N1 118.47(13)
O6 C010 N2 122.73(14)
O6 C010 C005 119.58(13)
N2 C010 C005 117.69(13)
C017 C012 C005 120.04(14)
C017 C012 H012 120.0
C005 C012 H012 120.0
O3 C013 C021 118.30(13)
O3 C013 C016 121.67(13)
C021 C013 C016 120.03(14)
C006 C014 C019 117.66(14)
C006 C014 H014 121.2
C019 C014 H014 121.2
C021 C015 C003 120.67(14)
C021 C015 H015 119.7
C003 C015 H015 119.7
C020 C016 C013 119.78(14)
C020 C016 H016 120.1
C013 C016 H016 120.1
C012 C017 C006 118.54(14)
C012 C017 H017 120.7
C006 C017 H017 120.7
C014 C019 C005 120.83(14)
C014 C019 H019 119.6
C005 C019 H019 119.6
C016 C020 C003 120.72(14)
C016 C020 H020 119.6
C003 C020 H020 119.6
C015 C021 C013 119.68(14)
C015 C021 H021 120.2
C013 C021 H021 120.2
O1 C022 O2 122.37(14)
O1 C022 C003 122.86(14)
O2 C022 C003 114.76(13)
O5 N1 O4 123.69(13)
O5 N1 C006 118.48(13)
O4 N1 C006 117.82(13)
C010 N2 H2A 120.0
C010 N2 H2B 120.0
H2A N2 H2B 120.0
C022 O2 H2 109.5
C013 O3 H3 109.5

loop_
_geom_bond_atom_site_label_1
_geom_bond_atom_site_label_2
_geom_bond_distance
C003 C020 1.392(2)
C003 C015 1.397(2)
C003 C022 1.478(2)
C005 C012 1.395(2)
C005 C019 1.397(2)
C005 C010 1.502(2)
C006 C014 1.386(2)
C006 C017 1.388(2)
C006 N1 1.471(2)
C010 O6 1.239(2)
C010 N2 1.329(2)
C012 C017 1.386(2)
C012 H012 0.9500
C013 O3 1.3555(19)
C013 C021 1.394(2)
C013 C016 1.395(2)
C014 C019 1.389(2)
C014 H014 0.9500
C015 C021 1.383(2)
C015 H015 0.9500
C016 C020 1.381(2)
C016 H016 0.9500
C017 H017 0.9500
C019 H019 0.9500
C020 H020 0.9500
C021 H021 0.9500
C022 O1 1.2322(19)
C022 O2 1.3180(19)
N1 O5 1.2178(19)
N1 O4 1.2268(19)
N2 H2A 0.8800
N2 H2B 0.8800
O2 H2 0.8400
O3 H3 0.8400

loop_
_geom_torsion_atom_site_label_1
_geom_torsion_atom_site_label_2
_geom_torsion_atom_site_label_3
_geom_torsion_atom_site_label_4
_geom_torsion
C012 C005 C010 O6 159.66(14)
C019 C005 C010 O6 -19.1(2)
C012 C005 C010 N2 -20.02(19)
C019 C005 C010 N2 161.26(13)
C019 C005 C012 C017 -2.2(2)
C010 C005 C012 C017 179.10(13)
C017 C006 C014 C019 -1.7(2)
N1 C006 C014 C019 178.24(12)
C020 C003 C015 C021 -1.5(2)
C022 C003 C015 C021 176.70(13)
O3 C013 C016 C020 177.49(13)
C021 C013 C016 C020 -2.1(2)
C005 C012 C017 C006 0.8(2)
C014 C006 C017 C012 1.1(2)
N1 C006 C017 C012 -178.78(12)
C006 C014 C019 C005 0.3(2)
C012 C005 C019 C014 1.6(2)
C010 C005 C019 C014 -179.60(12)
C013 C016 C020 C003 0.9(2)
C015 C003 C020 C016 0.9(2)
C022 C003 C020 C016 -177.41(13)
C003 C015 C021 C013 0.4(2)
O3 C013 C021 C015 -178.16(13)
C016 C013 C021 C015 1.4(2)
C020 C003 C022 O1 2.2(2)
C015 C003 C022 O1 -176.07(14)
C020 C003 C022 O2 -178.69(13)
C015 C003 C022 O2 3.1(2)
C014 C006 N1 O5 9.80(19)
C017 C006 N1 O5 -170.27(13)
C014 C006 N1 O4 -169.72(13)
C017 C006 N1 O4 10.22(19)
